data_7224018
loop_
_publ_author_name
'Maurya, Mannar R.'
'Saini, Neeraj'
'Avecilla, Fernando'

_publ_section_title
;
 Study of temperature dependent three components dynamic covalent assembly
 via Hantzsch reaction catalyzed by dioxido- and
 oxidoperoxidomolybdenum(VI) complexes under solvent free condition
;
_journal_name_full 'RSC Adv.'
_journal_paper_doi 10.1039/C5RA24791H
_journal_year 2016
_chemical_formula_moiety 'C21 H22 Mo N6 O5'
_chemical_formula_sum 'C21 H22 Mo N6 O5'
_chemical_formula_weight 534.39
_chemical_name_systematic
; 
 ? 
;
_space_group_IT_number 2
_symmetry_cell_setting triclinic
_symmetry_space_group_name_Hall '-P 1'
_symmetry_space_group_name_H-M 'P -1'
_atom_sites_solution_hydrogens geom
_atom_sites_solution_primary direct
_atom_sites_solution_secondary difmap
_audit_creation_method SHELXL-97
_audit_update_record
;
2015-11-10 deposited with the CCDC.
2016-01-21 downloaded from the CCDC.
;
_cell_angle_alpha 85.657(7)
_cell_angle_beta 83.289(7)
_cell_angle_gamma 71.113(7)
_cell_formula_units_Z 2
_cell_length_a 7.7039(12)
_cell_length_b 9.7133(15)
_cell_length_c 15.248(2)
_cell_measurement_reflns_used 56879
_cell_measurement_temperature 100(2)
_cell_measurement_theta_max 59.260
_cell_measurement_theta_min 4.436
_cell_volume 1071.3(3)
_computing_cell_refinement 'SAINT V7.68A (Bruker: Madison, 2009 ) in Apex2 suite'
_computing_data_collection 'Apex2, Bruker Instrument Service v2010, 1-2'
_computing_data_reduction 'SAINT and XPREP Version 2008/2 (Sheldrick, Bruker AXS Inc.)'
_computing_molecular_graphics 'Bruker SHELXTL'
_computing_publication_material 'Bruker SHELXTL'
_computing_structure_refinement 'XL V2008/4 (G. M. Sheldrick, Acta Cryst. (2008). A64, 112-122)'
_computing_structure_solution 'XS V2008/1 (G. M. Sheldrick, Acta Cryst. (2008). A64, 112-122)'
_diffrn_ambient_temperature 100(2)
_diffrn_measured_fraction_theta_full 0.992
_diffrn_measured_fraction_theta_max 0.992
_diffrn_measurement_device_type 'CCD area detector'
_diffrn_measurement_method 'phi and omega scans'
_diffrn_radiation_monochromator graphite
_diffrn_radiation_source 'fine-focus sealed tube'
_diffrn_radiation_type MoK\a
_diffrn_radiation_wavelength 0.71073
_diffrn_reflns_av_R_equivalents 0.0327
_diffrn_reflns_av_unetI/netI 0.0196
_diffrn_reflns_limit_h_max 10
_diffrn_reflns_limit_h_min -10
_diffrn_reflns_limit_k_max 13
_diffrn_reflns_limit_k_min -13
_diffrn_reflns_limit_l_max 21
_diffrn_reflns_limit_l_min -21
_diffrn_reflns_number 56274
_diffrn_reflns_theta_full 30.17
_diffrn_reflns_theta_max 30.17
_diffrn_reflns_theta_min 1.35
_exptl_absorpt_coefficient_mu 0.660
_exptl_absorpt_correction_T_max 0.9197
_exptl_absorpt_correction_T_min 0.8684
_exptl_absorpt_correction_type multi-scan
_exptl_absorpt_process_details SADABS
_exptl_crystal_colour yellow
_exptl_crystal_density_diffrn 1.657
_exptl_crystal_density_method 'not measured'
_exptl_crystal_description block
_exptl_crystal_F_000 544
_exptl_crystal_size_max 0.22
_exptl_crystal_size_mid 0.17
_exptl_crystal_size_min 0.13
_refine_diff_density_max 0.416
_refine_diff_density_min -0.664
_refine_diff_density_rms 0.121
_refine_ls_extinction_method none
_refine_ls_goodness_of_fit_ref 1.146
_refine_ls_hydrogen_treatment mixed
_refine_ls_matrix_type full
_refine_ls_number_parameters 342
_refine_ls_number_reflns 6305
_refine_ls_number_restraints 0
_refine_ls_restrained_S_all 1.146
_refine_ls_R_factor_all 0.0262
_refine_ls_R_factor_gt 0.0234
_refine_ls_shift/su_max 0.002
_refine_ls_shift/su_mean 0.000
_refine_ls_structure_factor_coef Fsqd
_refine_ls_weighting_details 'calc w=1/[\s^2^(Fo^2^)+(0.0339P)^2^+0.6042P] where P=(Fo^2^+2Fc^2^)/3'
_refine_ls_weighting_scheme calc
_refine_ls_wR_factor_gt 0.0651
_refine_ls_wR_factor_ref 0.0705
_reflns_number_gt 5857
_reflns_number_total 6305
_reflns_threshold_expression >2sigma(I)
_cod_data_source_file c5ra24791h2.cif
_cod_data_source_block compound3a
_cod_depositor_comments
;
The following automatic conversions were performed:

'_symmetry_cell_setting' value 'Triclinic' changed to 'triclinic'
according to
/usr/data/users/saulius/crontab/automatic-downloads/rss-feeds/RSC/lib/dictionaries/cif_core.dic
dictionary named 'cif_core.dic' version 2.4.2 from 2011-04-26.

Automatic conversion script
Id: cif_fix_values 4268 2015-11-12 08:31:59Z antanas 
;
_cod_original_sg_symbol_Hall -P1
_cod_original_sg_symbol_H-M P-1
_cod_database_code 7224018

loop_
_symmetry_equiv_pos_as_xyz
'x, y, z'
'-x, -y, -z'

loop_
_atom_site_label
_atom_site_type_symbol
_atom_site_fract_x
_atom_site_fract_y
_atom_site_fract_z
_atom_site_U_iso_or_equiv
_atom_site_adp_type
_atom_site_occupancy
_atom_site_symmetry_multiplicity
_atom_site_calc_flag
_atom_site_refinement_flags
Mo1 Mo 0.820899(18) 0.099422(14) 0.803354(8) 0.01563(5) Uani 1 1 d .
O1 O 0.79106(17) 0.01992(13) 0.90495(8) 0.0230(2) Uani 1 1 d .
N1 N 1.20578(19) -0.17453(15) 0.62302(9) 0.0187(3) Uani 1 1 d .
C1 C 1.1066(2) -0.05006(17) 0.66442(11) 0.0175(3) Uani 1 1 d .
O2 O 0.65476(17) 0.08099(14) 0.74577(8) 0.0231(2) Uani 1 1 d .
N2 N 1.2767(2) -0.14294(16) 0.53889(9) 0.0210(3) Uani 1 1 d .
C2 C 1.1091(2) 0.06716(18) 0.60573(10) 0.0178(3) Uani 1 1 d .
O3 O 1.03269(16) -0.05165(12) 0.74651(8) 0.0197(2) Uani 1 1 d .
N3 N 0.90455(19) 0.24822(14) 0.69677(9) 0.0172(3) Uani 1 1 d .
C3 C 1.2202(2) 0.00006(19) 0.52903(11) 0.0199(3) Uani 1 1 d .
O4 O 0.69122(16) 0.30231(12) 0.83756(8) 0.0179(2) Uani 1 1 d .
N4 N 0.81403(19) 0.39625(15) 0.71029(9) 0.0186(3) Uani 1 1 d .
C4 C 1.2810(3) 0.0659(2) 0.44408(12) 0.0261(4) Uani 1 1 d .
H4A H 1.3460 -0.0099 0.4041 0.039 Uiso 1 1 calc R
H4B H 1.3609 0.1193 0.4553 0.039 Uiso 1 1 calc R
H4C H 1.1751 0.1306 0.4182 0.039 Uiso 1 1 calc R
O5 O 1.05469(16) 0.15327(13) 0.85931(8) 0.0199(2) Uani 1 1 d .
C5 C 1.0119(2) 0.21746(18) 0.62291(10) 0.0178(3) Uani 1 1 d .
N5 N 0.3624(2) 0.69688(16) 0.91991(11) 0.0255(3) Uani 1 1 d .
N6 N 1.15366(19) 0.24701(15) 0.96782(9) 0.0193(3) Uani 1 1 d .
C6 C 1.0286(3) 0.33477(19) 0.55592(11) 0.0238(3) Uani 1 1 d .
H6A H 0.9572 0.3364 0.5081 0.036 Uiso 1 1 calc R
H6B H 1.1556 0.3157 0.5336 0.036 Uiso 1 1 calc R
H6C H 0.9839 0.4273 0.5831 0.036 Uiso 1 1 calc R
C7 C 0.7071(2) 0.41223(17) 0.78302(11) 0.0171(3) Uani 1 1 d .
C8 C 0.5921(2) 0.55808(17) 0.81129(11) 0.0179(3) Uani 1 1 d .
C9 C 0.5934(2) 0.68487(19) 0.76220(12) 0.0220(3) Uani 1 1 d .
H9 H 0.671(3) 0.678(2) 0.7071(15) 0.026(6) Uiso 1 1 d .
C10 C 0.4773(3) 0.81655(19) 0.79342(13) 0.0255(4) Uani 1 1 d .
H10 H 0.472(3) 0.902(3) 0.7596(16) 0.035(6) Uiso 1 1 d .
C11 C 0.3642(3) 0.81740(19) 0.87158(13) 0.0262(4) Uani 1 1 d .
H11 H 0.282(3) 0.902(3) 0.8936(16) 0.030(6) Uiso 1 1 d .
C12 C 0.4758(2) 0.57039(18) 0.88924(12) 0.0215(3) Uani 1 1 d .
H12 H 0.477(3) 0.484(2) 0.9242(15) 0.024(5) Uiso 1 1 d .
C13 C 1.2400(2) -0.32286(18) 0.65224(11) 0.0192(3) Uani 1 1 d .
C14 C 1.3863(2) -0.42847(19) 0.60839(12) 0.0228(3) Uani 1 1 d .
H14 H 1.468(3) -0.397(3) 0.5612(16) 0.033(6) Uiso 1 1 d .
C15 C 1.4207(3) -0.5741(2) 0.63459(12) 0.0253(4) Uani 1 1 d .
H15 H 1.519(3) -0.645(3) 0.6059(16) 0.034(6) Uiso 1 1 d .
C16 C 1.3126(3) -0.6152(2) 0.70396(13) 0.0264(4) Uani 1 1 d .
H16 H 1.339(3) -0.712(3) 0.7198(16) 0.030(6) Uiso 1 1 d .
C17 C 1.1676(3) -0.5089(2) 0.74736(12) 0.0245(3) Uani 1 1 d .
H17 H 1.097(3) -0.535(3) 0.7929(16) 0.029(6) Uiso 1 1 d .
C18 C 1.1294(2) -0.36284(19) 0.72122(12) 0.0219(3) Uani 1 1 d .
H18 H 1.032(3) -0.294(2) 0.7490(15) 0.025(5) Uiso 1 1 d .
C19 C 1.0248(2) 0.21747(18) 0.93039(11) 0.0189(3) Uani 1 1 d .
H19 H 0.907(3) 0.251(2) 0.9620(14) 0.020(5) Uiso 1 1 d .
C20 C 1.3462(2) 0.1965(2) 0.93247(13) 0.0281(4) Uani 1 1 d .
H20A H 1.4164 0.1266 0.9735 0.042 Uiso 1 1 calc R
H20B H 1.3925 0.2776 0.9234 0.042 Uiso 1 1 calc R
H20C H 1.3568 0.1519 0.8772 0.042 Uiso 1 1 calc R
C21 C 1.1119(3) 0.3191(2) 1.05142(12) 0.0253(3) Uani 1 1 d .
H21A H 0.9836 0.3385 1.0711 0.038 Uiso 1 1 calc R
H21B H 1.1393 0.4092 1.0437 0.038 Uiso 1 1 calc R
H21C H 1.1852 0.2573 1.0947 0.038 Uiso 1 1 calc R

loop_
_atom_site_aniso_label
_atom_site_aniso_U_11
_atom_site_aniso_U_22
_atom_site_aniso_U_33
_atom_site_aniso_U_23
_atom_site_aniso_U_13
_atom_site_aniso_U_12
Mo1 0.01521(7) 0.01391(7) 0.01583(7) -0.00110(4) 0.00240(5) -0.00319(5)
O1 0.0258(6) 0.0183(5) 0.0210(6) 0.0006(4) 0.0042(5) -0.0041(5)
N1 0.0168(6) 0.0196(6) 0.0173(6) -0.0036(5) 0.0018(5) -0.0031(5)
C1 0.0140(6) 0.0187(7) 0.0182(7) -0.0031(6) 0.0002(5) -0.0031(5)
O2 0.0218(6) 0.0228(6) 0.0248(6) -0.0042(5) 0.0007(5) -0.0074(5)
N2 0.0196(6) 0.0253(7) 0.0164(6) -0.0037(5) 0.0025(5) -0.0055(5)
C2 0.0155(7) 0.0209(7) 0.0162(7) -0.0019(6) 0.0003(5) -0.0048(6)
O3 0.0213(6) 0.0169(5) 0.0165(5) -0.0021(4) 0.0030(4) -0.0014(4)
N3 0.0166(6) 0.0153(6) 0.0185(6) -0.0002(5) -0.0002(5) -0.0038(5)
C3 0.0164(7) 0.0244(8) 0.0173(7) -0.0035(6) 0.0008(6) -0.0046(6)
O4 0.0182(5) 0.0140(5) 0.0188(5) -0.0004(4) 0.0019(4) -0.0028(4)
N4 0.0185(6) 0.0151(6) 0.0204(6) -0.0005(5) -0.0002(5) -0.0035(5)
C4 0.0279(9) 0.0299(9) 0.0186(8) -0.0026(7) 0.0047(6) -0.0087(7)
O5 0.0183(5) 0.0200(5) 0.0191(5) -0.0033(4) -0.0004(4) -0.0029(4)
C5 0.0160(7) 0.0201(7) 0.0171(7) 0.0002(6) -0.0016(5) -0.0057(6)
N5 0.0234(7) 0.0207(7) 0.0285(8) -0.0071(6) 0.0017(6) -0.0019(6)
N6 0.0194(6) 0.0188(6) 0.0187(6) -0.0015(5) -0.0003(5) -0.0052(5)
C6 0.0284(9) 0.0224(8) 0.0186(7) 0.0020(6) 0.0023(6) -0.0075(7)
C7 0.0155(7) 0.0158(7) 0.0194(7) 0.0003(5) -0.0025(5) -0.0044(5)
C8 0.0156(7) 0.0153(7) 0.0220(7) -0.0021(6) -0.0034(6) -0.0030(5)
C9 0.0208(8) 0.0191(7) 0.0259(8) 0.0006(6) -0.0038(6) -0.0061(6)
C10 0.0259(8) 0.0162(7) 0.0342(9) 0.0012(7) -0.0080(7) -0.0051(6)
C11 0.0238(8) 0.0171(7) 0.0350(10) -0.0072(7) -0.0058(7) -0.0003(6)
C12 0.0226(8) 0.0162(7) 0.0239(8) -0.0025(6) -0.0007(6) -0.0038(6)
C13 0.0179(7) 0.0181(7) 0.0203(7) -0.0042(6) -0.0034(6) -0.0025(6)
C14 0.0198(7) 0.0234(8) 0.0223(8) -0.0058(6) -0.0014(6) -0.0020(6)
C15 0.0225(8) 0.0220(8) 0.0274(9) -0.0087(7) -0.0052(7) 0.0011(6)
C16 0.0299(9) 0.0195(8) 0.0291(9) -0.0029(7) -0.0095(7) -0.0043(7)
C17 0.0262(8) 0.0228(8) 0.0256(8) -0.0013(7) -0.0034(7) -0.0088(7)
C18 0.0194(7) 0.0205(8) 0.0241(8) -0.0043(6) -0.0005(6) -0.0039(6)
C19 0.0173(7) 0.0176(7) 0.0195(7) -0.0002(6) -0.0002(6) -0.0027(6)
C20 0.0191(8) 0.0362(10) 0.0301(9) -0.0067(8) 0.0022(7) -0.0108(7)
C21 0.0272(9) 0.0257(8) 0.0224(8) -0.0064(7) -0.0030(7) -0.0061(7)

loop_
_atom_type_symbol
_atom_type_description
_atom_type_scat_dispersion_real
_atom_type_scat_dispersion_imag
_atom_type_scat_source
C C 0.0033 0.0016 'International Tables Vol C Tables 4.2.6.8 and 6.1.1.4'
H H 0.0000 0.0000 'International Tables Vol C Tables 4.2.6.8 and 6.1.1.4'
N N 0.0061 0.0033 'International Tables Vol C Tables 4.2.6.8 and 6.1.1.4'
O O 0.0106 0.0060 'International Tables Vol C Tables 4.2.6.8 and 6.1.1.4'
Mo Mo -1.6832 0.6857 'International Tables Vol C Tables 4.2.6.8 and 6.1.1.4'

loop_
_geom_angle_atom_site_label_1
_geom_angle_atom_site_label_2
_geom_angle_atom_site_label_3
_geom_angle
O2 Mo1 O1 105.51(6)
O2 Mo1 O3 98.26(6)
O1 Mo1 O3 101.80(5)
O2 Mo1 O4 96.92(6)
O1 Mo1 O4 96.40(5)
O3 Mo1 O4 152.17(5)
O2 Mo1 N3 92.83(6)
O1 Mo1 N3 159.79(6)
O3 Mo1 N3 83.49(5)
O4 Mo1 N3 72.57(5)
O2 Mo1 O5 169.14(5)
O1 Mo1 O5 85.18(5)
O3 Mo1 O5 81.06(5)
O4 Mo1 O5 79.68(5)
N3 Mo1 O5 76.32(5)
C1 N1 N2 110.69(13)
C1 N1 C13 130.25(14)
N2 N1 C13 119.05(13)
O3 C1 N1 122.02(15)
O3 C1 C2 130.26(15)
N1 C1 C2 107.67(14)
C3 N2 N1 105.93(13)
C1 C2 C3 104.00(14)
C1 C2 C5 124.89(14)
C3 C2 C5 131.06(15)
C1 O3 Mo1 127.36(10)
C5 N3 N4 115.95(13)
C5 N3 Mo1 130.45(11)
N4 N3 Mo1 113.40(10)
N2 C3 C2 111.70(15)
N2 C3 C4 117.68(15)
C2 C3 C4 130.61(16)
C7 O4 Mo1 119.66(10)
C7 N4 N3 110.12(13)
C3 C4 H4A 109.5
C3 C4 H4B 109.5
H4A C4 H4B 109.5
C3 C4 H4C 109.5
H4A C4 H4C 109.5
H4B C4 H4C 109.5
C19 O5 Mo1 120.25(11)
N3 C5 C2 118.37(14)
N3 C5 C6 121.29(15)
C2 C5 C6 120.30(14)
C12 N5 C11 116.74(16)
C19 N6 C21 121.10(15)
C19 N6 C20 121.75(15)
C21 N6 C20 116.88(14)
C5 C6 H6A 109.5
C5 C6 H6B 109.5
H6A C6 H6B 109.5
C5 C6 H6C 109.5
H6A C6 H6C 109.5
H6B C6 H6C 109.5
N4 C7 O4 124.01(14)
N4 C7 C8 120.84(14)
O4 C7 C8 115.15(14)
C12 C8 C9 118.48(15)
C12 C8 C7 119.04(15)
C9 C8 C7 122.47(15)
C10 C9 C8 118.09(17)
C10 C9 H9 122.1(14)
C8 C9 H9 119.8(14)
C9 C10 C11 119.13(17)
C9 C10 H10 119.0(16)
C11 C10 H10 121.8(15)
N5 C11 C10 123.55(16)
N5 C11 H11 114.6(15)
C10 C11 H11 121.8(15)
N5 C12 C8 124.00(16)
N5 C12 H12 117.2(14)
C8 C12 H12 118.8(13)
C18 C13 C14 120.41(16)
C18 C13 N1 121.34(15)
C14 C13 N1 118.23(15)
C15 C14 C13 119.40(17)
C15 C14 H14 121.2(14)
C13 C14 H14 119.3(14)
C16 C15 C14 120.74(16)
C16 C15 H15 119.3(15)
C14 C15 H15 120.0(15)
C15 C16 C17 119.33(17)
C15 C16 H16 118.8(15)
C17 C16 H16 121.9(16)
C18 C17 C16 120.74(18)
C18 C17 H17 119.4(15)
C16 C17 H17 119.9(15)
C13 C18 C17 119.37(16)
C13 C18 H18 120.3(14)
C17 C18 H18 120.3(14)
O5 C19 N6 123.45(15)
O5 C19 H19 123.2(13)
N6 C19 H19 113.4(13)
N6 C20 H20A 109.5
N6 C20 H20B 109.5
H20A C20 H20B 109.5
N6 C20 H20C 109.5
H20A C20 H20C 109.5
H20B C20 H20C 109.5
N6 C21 H21A 109.5
N6 C21 H21B 109.5
H21A C21 H21B 109.5
N6 C21 H21C 109.5
H21A C21 H21C 109.5
H21B C21 H21C 109.5

loop_
_geom_bond_atom_site_label_1
_geom_bond_atom_site_label_2
_geom_bond_distance
Mo1 O2 1.6959(13)
Mo1 O1 1.7028(12)
Mo1 O3 1.9694(12)
Mo1 O4 1.9782(12)
Mo1 N3 2.2689(14)
Mo1 O5 2.2983(12)
N1 C1 1.360(2)
N1 N2 1.3869(19)
N1 C13 1.424(2)
C1 O3 1.3144(19)
C1 C2 1.398(2)
N2 C3 1.317(2)
C2 C3 1.430(2)
C2 C5 1.437(2)
N3 C5 1.309(2)
N3 N4 1.3994(19)
C3 C4 1.494(2)
O4 C7 1.3314(19)
N4 C7 1.289(2)
C4 H4A 0.9600
C4 H4B 0.9600
C4 H4C 0.9600
O5 C19 1.252(2)
C5 C6 1.499(2)
N5 C12 1.337(2)
N5 C11 1.338(2)
N6 C19 1.317(2)
N6 C21 1.454(2)
N6 C20 1.454(2)
C6 H6A 0.9600
C6 H6B 0.9600
C6 H6C 0.9600
C7 C8 1.473(2)
C8 C12 1.390(2)
C8 C9 1.394(2)
C9 C10 1.384(2)
C9 H9 0.97(2)
C10 C11 1.391(3)
C10 H10 0.94(3)
C11 H11 0.92(2)
C12 H12 0.96(2)
C13 C18 1.388(2)
C13 C14 1.396(2)
C14 C15 1.388(3)
C14 H14 0.99(2)
C15 C16 1.385(3)
C15 H15 0.93(2)
C16 C17 1.391(3)
C16 H16 0.91(2)
C17 C18 1.389(2)
C17 H17 0.90(2)
C18 H18 0.91(2)
C19 H19 0.94(2)
C20 H20A 0.9600
C20 H20B 0.9600
C20 H20C 0.9600
C21 H21A 0.9600
C21 H21B 0.9600
C21 H21C 0.9600

loop_
_geom_torsion_atom_site_label_1
_geom_torsion_atom_site_label_2
_geom_torsion_atom_site_label_3
_geom_torsion_atom_site_label_4
_geom_torsion
N2 N1 C1 O3 -176.81(14)
C13 N1 C1 O3 4.8(3)
N2 N1 C1 C2 1.02(18)
C13 N1 C1 C2 -177.40(15)
C1 N1 N2 C3 -0.29(18)
C13 N1 N2 C3 178.33(14)
O3 C1 C2 C3 176.31(16)
N1 C1 C2 C3 -1.27(17)
O3 C1 C2 C5 -5.8(3)
N1 C1 C2 C5 176.60(15)
N1 C1 O3 Mo1 -156.62(12)
C2 C1 O3 Mo1 26.1(2)
O2 Mo1 O3 C1 67.65(14)
O1 Mo1 O3 C1 175.49(13)
O4 Mo1 O3 C1 -54.75(18)
N3 Mo1 O3 C1 -24.28(13)
O5 Mo1 O3 C1 -101.39(14)
O2 Mo1 N3 C5 -81.48(15)
O1 Mo1 N3 C5 123.12(18)
O3 Mo1 N3 C5 16.51(14)
O4 Mo1 N3 C5 -177.85(15)
O5 Mo1 N3 C5 98.86(15)
O2 Mo1 N3 N4 92.96(11)
O1 Mo1 N3 N4 -62.4(2)
O3 Mo1 N3 N4 -169.04(11)
O4 Mo1 N3 N4 -3.41(10)
O5 Mo1 N3 N4 -86.70(10)
N1 N2 C3 C2 -0.56(19)
N1 N2 C3 C4 178.47(14)
C1 C2 C3 N2 1.16(19)
C5 C2 C3 N2 -176.52(16)
C1 C2 C3 C4 -177.72(17)
C5 C2 C3 C4 4.6(3)
O2 Mo1 O4 C7 -86.46(12)
O1 Mo1 O4 C7 167.00(12)
O3 Mo1 O4 C7 36.21(17)
N3 Mo1 O4 C7 4.34(11)
O5 Mo1 O4 C7 83.11(11)
C5 N3 N4 C7 177.27(14)
Mo1 N3 N4 C7 1.97(16)
O2 Mo1 O5 C19 117.2(3)
O1 Mo1 O5 C19 -52.78(12)
O3 Mo1 O5 C19 -155.55(13)
O4 Mo1 O5 C19 44.63(12)
N3 Mo1 O5 C19 119.03(13)
N4 N3 C5 C2 179.67(13)
Mo1 N3 C5 C2 -6.0(2)
N4 N3 C5 C6 -2.5(2)
Mo1 N3 C5 C6 171.80(12)
C1 C2 C5 N3 -3.8(2)
C3 C2 C5 N3 173.41(17)
C1 C2 C5 C6 178.34(16)
C3 C2 C5 C6 -4.4(3)
N3 N4 C7 O4 1.7(2)
N3 N4 C7 C8 -178.35(13)
Mo1 O4 C7 N4 -5.3(2)
Mo1 O4 C7 C8 174.78(10)
N4 C7 C8 C12 178.68(16)
O4 C7 C8 C12 -1.4(2)
N4 C7 C8 C9 -0.5(2)
O4 C7 C8 C9 179.45(15)
C12 C8 C9 C10 -0.5(2)
C7 C8 C9 C10 178.62(15)
C8 C9 C10 C11 -0.3(3)
C12 N5 C11 C10 -0.7(3)
C9 C10 C11 N5 1.0(3)
C11 N5 C12 C8 -0.3(3)
C9 C8 C12 N5 0.9(3)
C7 C8 C12 N5 -178.32(16)
C1 N1 C13 C18 19.0(3)
N2 N1 C13 C18 -159.28(15)
C1 N1 C13 C14 -162.28(16)
N2 N1 C13 C14 19.4(2)
C18 C13 C14 C15 -0.2(3)
N1 C13 C14 C15 -178.94(15)
C13 C14 C15 C16 -0.5(3)
C14 C15 C16 C17 0.3(3)
C15 C16 C17 C18 0.7(3)
C14 C13 C18 C17 1.2(3)
N1 C13 C18 C17 179.83(15)
C16 C17 C18 C13 -1.4(3)
Mo1 O5 C19 N6 177.48(12)
C21 N6 C19 O5 -178.68(16)
C20 N6 C19 O5 -5.0(3)
